data_1573909
loop_
_publ_author_name
'Cayuela-Castillo, Juan'
'Fern&#xe1;ndez-de-C&#xf3;rdova, Francisco J'
'See, Matthew S.'
'Fern&#xe1;ndez, Israel'
'R&#xed;os, Pablo'

_publ_section_title
;
 Stepwise alkyne insertion in Au(i) acetylides: influence of the
 nuclearity.
;
_journal_issue 11
_journal_name_full 'Chemical science'
_journal_page_first 4684
_journal_page_last 4694
_journal_paper_doi 10.1039/d4sc08227c
_journal_volume 16
_journal_year 2025
_chemical_formula_moiety 'C62 H78 Au2 N4 O4'
_chemical_formula_sum 'C62 H78 Au2 N4 O4'
_chemical_formula_weight 1337.21
_chemical_properties_physical Air-sensitive,Moisture-sensitive
_space_group_crystal_system orthorhombic
_space_group_IT_number 54
_space_group_name_Hall '-P 2a 2ac'
_space_group_name_H-M_alt 'P c c a'
_atom_sites_solution_hydrogens geom
_atom_sites_solution_primary dual
_audit_creation_date 2023-07-06
_audit_creation_method
;
Olex2 1.5
(compiled 2023.03.06 svn.rbb2c1857 for OlexSys, GUI svn.r6748)
;
_audit_update_record
;
2024-07-22 deposited with the CCDC.	2025-02-10 downloaded from the CCDC.
;
_cell_angle_alpha 90
_cell_angle_beta 90
_cell_angle_gamma 90
_cell_formula_units_Z 8
_cell_length_a 36.539(2)
_cell_length_b 12.2149(7)
_cell_length_c 29.5810(16)
_cell_measurement_reflns_used 9660
_cell_measurement_temperature 193.00
_cell_measurement_theta_max 26.315
_cell_measurement_theta_min 2.433
_cell_volume 13202.6(13)
_computing_cell_refinement 'SAINT V8.40B (?, 2016)'
_computing_data_reduction 'SAINT V8.40B (?, 2016)'
_computing_molecular_graphics 'Olex2 1.5 (Dolomanov et al., 2009)'
_computing_publication_material 'Olex2 1.5 (Dolomanov et al., 2009)'
_computing_structure_refinement 'XL  (Sheldrick, 2008)'
_computing_structure_solution 'SHELXT 2018/2 (Sheldrick, 2018)'
_diffrn_ambient_temperature 193.00
_diffrn_measured_fraction_theta_full 0.999
_diffrn_measured_fraction_theta_max 0.998
_diffrn_measurement_device_type 'Bruker APEX-II CCD'
_diffrn_measurement_method '\f and \w scans'
_diffrn_radiation_type MoK\a
_diffrn_radiation_wavelength 0.71073
_diffrn_reflns_av_R_equivalents 0.0654
_diffrn_reflns_av_unetI/netI 0.0213
_diffrn_reflns_Laue_measured_fraction_full 0.999
_diffrn_reflns_Laue_measured_fraction_max 0.998
_diffrn_reflns_limit_h_max 45
_diffrn_reflns_limit_h_min -45
_diffrn_reflns_limit_k_max 15
_diffrn_reflns_limit_k_min -15
_diffrn_reflns_limit_l_max 36
_diffrn_reflns_limit_l_min -36
_diffrn_reflns_number 313267
_diffrn_reflns_point_group_measured_fraction_full 0.999
_diffrn_reflns_point_group_measured_fraction_max 0.998
_diffrn_reflns_theta_full 25.242
_diffrn_reflns_theta_max 26.399
_diffrn_reflns_theta_min 2.120
_diffrn_source_current 1.4
_diffrn_source_power 0.07
_diffrn_source_voltage 50.0
_diffrn_standards_number 0
_exptl_absorpt_coefficient_mu 4.482
_exptl_absorpt_correction_T_max 0.7454
_exptl_absorpt_correction_T_min 0.6159
_exptl_absorpt_correction_type multi-scan
_exptl_absorpt_process_details
;
SADABS-2016/2 (Bruker,2016/2) was used for absorption correction.
wR2(int) was 0.0842 before and 0.0590 after correction.
The Ratio of minimum to maximum transmission is 0.8263.
The \l/2 correction factor is Not present.
;
_exptl_crystal_density_diffrn 1.345
_exptl_crystal_description prism
_exptl_crystal_F_000 5344
_exptl_crystal_recrystallization_method 'Re-crystallisation from solvent: Benzene - Pentane'
_exptl_crystal_size_max 0.1
_exptl_crystal_size_mid 0.1
_exptl_crystal_size_min 0.05
_refine_diff_density_max 2.066
_refine_diff_density_min -1.201
_refine_diff_density_rms 0.123
_refine_ls_extinction_method none
_refine_ls_goodness_of_fit_ref 1.245
_refine_ls_hydrogen_treatment constr
_refine_ls_matrix_type full
_refine_ls_number_parameters 667
_refine_ls_number_reflns 13529
_refine_ls_number_restraints 48
_refine_ls_restrained_S_all 1.252
_refine_ls_R_factor_all 0.0656
_refine_ls_R_factor_gt 0.0542
_refine_ls_shift/su_max 0.001
_refine_ls_shift/su_mean 0.000
_refine_ls_structure_factor_coef Fsqd
_refine_ls_weighting_details 'w=1/[\s^2^(Fo^2^)+(0.0167P)^2^+104.6856P] where P=(Fo^2^+2Fc^2^)/3'
_refine_ls_weighting_scheme calc
_refine_ls_wR_factor_gt 0.1060
_refine_ls_wR_factor_ref 0.1112
_reflns_Friedel_coverage 0.000
_reflns_number_gt 11555
_reflns_number_total 13529
_reflns_threshold_expression 'I > 2\s(I)'
_cod_data_source_file d4sc08227c6.cif
_cod_data_source_block pr1323b_0ma_a
_cod_depositor_comments 'Adding full bibliography for 1573902--1573910.cif.'
_cod_database_code 1573909
_shelx_shelxl_version_number 2019/1
_shelx_space_group_comment
;
The symmetry employed for this shelxl refinement is uniquely defined
by the following loop, which should always be used as a source of
symmetry information in preference to the above space-group names.
They are only intended as comments.
;
_shelx_estimated_absorpt_t_max 0.807
_shelx_estimated_absorpt_t_min 0.663
_olex2_refinement_description
;
1. Fixed Uiso
 At 1.2 times of:
  All C(H) groups
 At 1.5 times of:
  All C(H,H,H) groups
2. Rigid bond restraints
 C11, C15, C2, C63
 with sigma for 1-2 distances of 0.005 and sigma for 1-3 distances of 0.005
 C37, C50, C58, C51
 with sigma for 1-2 distances of 0.005 and sigma for 1-3 distances of 0.005
3. Uiso/Uaniso restraints and constraints
C11 \\sim C15 \\sim C2 \\sim C63: within 2A with sigma of 0.01 and sigma for
terminal atoms of 0.02 within 2A
C37 \\sim C58 \\sim C51 \\sim C50: within 2A with sigma of 0.01 and sigma for
terminal atoms of 0.02 within 2A
4.a Ternary CH refined with riding coordinates:
 C13(H13), C15(H15), C32(H32), C34(H34), C50(H50), C52(H52), C54(H54), C56(H56)
4.b Aromatic/amide H refined with riding coordinates:
 C1(H1), C3(H3), C8(H8), C9(H9), C10(H10), C17(H17), C24(H24), C25(H25),
 C26(H26), C31(H31), C38(H38), C39(H39), C40(H40), C44(H44), C45(H45), C46(H46)
4.c Idealised Me refined as rotating group:
 C14(H14A,H14B,H14C), C18(H18A,H18B,H18C), C21(H21A,H21B,H21C), C29(H29A,H29B,
 H29C), C33(H33A,H33B,H33C), C35(H35A,H35B,H35C), C48(H48A,H48B,H48C), C49(H49A,
 H49B,H49C), C51(H51A,H51B,H51C), C53(H53A,H53B,H53C), C55(H55A,H55B,H55C),
 C57(H57A,H57B,H57C), C58(H58A,H58B,H58C), C59(H59A,H59B,H59C), C60(H60A,H60B,
 H60C), C61(H61A,H61B,H61C), C2(H2A,H2B,H2C), C63(H63A,H63B,H63C)
;
_smtbx_masks_void_probe_radius 1.2
_smtbx_masks_void_truncation_radius 1.2
_olex2_submission_special_instructions 'No special instructions were received'

loop_
_space_group_symop_operation_xyz
'x, y, z'
'-x+1/2, -y, z'
'-x, y, -z+1/2'
'x+1/2, -y, -z+1/2'
'-x, -y, -z'
'x-1/2, y, -z'
'x, -y, z-1/2'
'-x-1/2, y, z-1/2'

loop_
_atom_site_label
_atom_site_type_symbol
_atom_site_fract_x
_atom_site_fract_y
_atom_site_fract_z
_atom_site_U_iso_or_equiv
_atom_site_adp_type
_atom_site_occupancy
_atom_site_site_symmetry_order
_atom_site_calc_flag
_atom_site_refinement_flags_posn
_atom_site_refinement_flags_adp
_atom_site_refinement_flags_occupancy
_atom_site_disorder_assembly
_atom_site_disorder_group
Au1 Au 0.40010(2) 0.54294(2) 0.18672(2) 0.03759(8) Uani 1 1 d . . . . .
Au2 Au 0.35391(2) 0.37166(2) 0.35509(2) 0.03851(8) Uani 1 1 d . . . . .
O1 O 0.34095(16) 0.6350(6) 0.42572(17) 0.067(2) Uani 1 1 d . . . . .
O2 O 0.41072(18) 0.7171(5) 0.38922(18) 0.0596(16) Uani 1 1 d . . . . .
O3 O 0.3840(2) 0.5163(6) 0.44843(18) 0.0698(19) Uani 1 1 d . . . . .
O4 O 0.3859(2) 0.7962(5) 0.3287(2) 0.0696(19) Uani 1 1 d . . . . .
N1 N 0.44505(17) 0.5874(6) 0.1046(2) 0.0427(15) Uani 1 1 d . . . . .
N2 N 0.39793(15) 0.4973(5) 0.08452(17) 0.0333(13) Uani 1 1 d . . . . .
N3 N 0.36061(16) 0.1235(5) 0.3467(2) 0.0418(14) Uani 1 1 d . . . . .
N4 N 0.30869(17) 0.1784(5) 0.3235(2) 0.0416(15) Uani 1 1 d . . . . .
C1 C 0.3422(2) 0.0313(7) 0.3330(3) 0.0480(19) Uani 1 1 d . . . . .
H1 H 0.350878 -0.041994 0.333976 0.058 Uiso 1 1 calc R U . . .
C3 C 0.4175(2) 0.5193(7) 0.0454(2) 0.0416(18) Uani 1 1 d . . . . .
H3 H 0.411058 0.497911 0.015588 0.050 Uiso 1 1 calc R U . . .
C4 C 0.3830(2) 0.5759(6) 0.2915(2) 0.0407(17) Uani 1 1 d . . . . .
C5 C 0.3682(2) 0.5274(6) 0.3692(2) 0.0375(17) Uani 1 1 d . . . . .
C6 C 0.3668(2) 0.5599(6) 0.4184(2) 0.0443(19) Uani 1 1 d . . . . .
C7 C 0.4982(2) 0.5770(8) 0.1539(3) 0.057(2) Uani 1 1 d . . . . .
C8 C 0.5211(3) 0.6334(12) 0.1843(3) 0.079(3) Uani 1 1 d . . . . .
H8 H 0.539727 0.593938 0.199687 0.095 Uiso 1 1 calc R U . . .
C9 C 0.5175(4) 0.7402(15) 0.1923(4) 0.104(5) Uani 1 1 d . . . . .
H9 H 0.532910 0.774243 0.214003 0.124 Uiso 1 1 calc R U . . .
C10 C 0.4918(4) 0.8028(11) 0.1694(4) 0.095(4) Uani 1 1 d . . . . .
H10 H 0.490677 0.879539 0.174383 0.114 Uiso 1 1 calc R U . . .
C11 C 0.4678(3) 0.7536(10) 0.1395(4) 0.077(3) Uani 1 1 d . U . . .
C12 C 0.4714(2) 0.6425(8) 0.1332(2) 0.047(2) Uani 1 1 d . . . . .
C13 C 0.5017(3) 0.4573(9) 0.1451(4) 0.078(3) Uani 1 1 d . . . . .
H13 H 0.483434 0.437569 0.121207 0.094 Uiso 1 1 calc R U . . .
C14 C 0.4926(4) 0.3906(14) 0.1872(6) 0.160(8) Uani 1 1 d . . . . .
H14A H 0.511568 0.402655 0.210114 0.240 Uiso 1 1 calc R U . . .
H14B H 0.491717 0.312734 0.179342 0.240 Uiso 1 1 calc R U . . .
H14C H 0.468840 0.413659 0.199128 0.240 Uiso 1 1 calc R U . . .
C15 C 0.4398(4) 0.8219(12) 0.1134(5) 0.107(3) Uani 1 1 d . U . . .
H15 H 0.425392 0.765969 0.096328 0.128 Uiso 1 1 calc R U . . .
C16 C 0.41481(19) 0.5390(6) 0.1215(2) 0.0358(15) Uani 1 1 d . . . . .
C17 C 0.4471(2) 0.5764(7) 0.0578(2) 0.0476(19) Uani 1 1 d . . . . .
H17 H 0.465762 0.603866 0.038526 0.057 Uiso 1 1 calc R U . . .
C18 C 0.5391(3) 0.4262(11) 0.1278(6) 0.126(6) Uani 1 1 d . . . . .
H18A H 0.543352 0.461168 0.098480 0.189 Uiso 1 1 calc R U . . .
H18B H 0.540551 0.346530 0.124441 0.189 Uiso 1 1 calc R U . . .
H18C H 0.557750 0.450773 0.149393 0.189 Uiso 1 1 calc R U . . .
C19 C 0.3885(2) 0.5602(6) 0.2520(3) 0.0419(17) Uani 1 1 d . . . . .
C20 C 0.3801(2) 0.6008(6) 0.3390(2) 0.0376(17) Uani 1 1 d . . . . .
C21 C 0.3383(3) 0.6679(10) 0.4729(3) 0.085(4) Uani 1 1 d . . . . .
H21A H 0.319868 0.725840 0.475891 0.127 Uiso 1 1 calc R U . . .
H21B H 0.362038 0.695212 0.483213 0.127 Uiso 1 1 calc R U . . .
H21C H 0.331034 0.604755 0.491274 0.127 Uiso 1 1 calc R U . . .
C22 C 0.36585(19) 0.4291(6) 0.0859(2) 0.0370(16) Uani 1 1 d . . . . .
C23 C 0.3316(2) 0.4780(7) 0.0858(3) 0.0453(19) Uani 1 1 d . . . . .
C24 C 0.3014(2) 0.4083(9) 0.0849(3) 0.060(2) Uani 1 1 d . . . . .
H24 H 0.277410 0.438502 0.084313 0.072 Uiso 1 1 calc R U . . .
C25 C 0.3058(3) 0.2949(9) 0.0850(3) 0.063(3) Uani 1 1 d . . . . .
H25 H 0.284902 0.248471 0.084707 0.076 Uiso 1 1 calc R U . . .
C26 C 0.3401(3) 0.2505(8) 0.0854(3) 0.058(2) Uani 1 1 d . . . . .
H26 H 0.342678 0.173086 0.085218 0.070 Uiso 1 1 calc R U . . .
C27 C 0.3711(2) 0.3150(7) 0.0861(2) 0.0427(18) Uani 1 1 d . . . . .
C28 C 0.3914(2) 0.7148(7) 0.3504(2) 0.0456(18) Uani 1 1 d . . . . .
C29 C 0.4230(4) 0.8239(9) 0.4038(4) 0.094(4) Uani 1 1 d . . . . .
H29A H 0.437780 0.857533 0.379924 0.141 Uiso 1 1 calc R U . . .
H29B H 0.437822 0.816276 0.431272 0.141 Uiso 1 1 calc R U . . .
H29C H 0.401746 0.870313 0.410220 0.141 Uiso 1 1 calc R U . . .
C30 C 0.34069(19) 0.2154(6) 0.3413(2) 0.0364(16) Uani 1 1 d . . . . .
C31 C 0.3092(2) 0.0663(8) 0.3180(3) 0.054(2) Uani 1 1 d . . . . .
H31 H 0.290164 0.022174 0.305927 0.065 Uiso 1 1 calc R U . . .
C32 C 0.3259(2) 0.5985(8) 0.0859(3) 0.062(2) Uani 1 1 d . . . . .
H32 H 0.350564 0.633943 0.083951 0.075 Uiso 1 1 calc R U . . .
C33 C 0.3077(3) 0.6381(10) 0.1296(4) 0.091(4) Uani 1 1 d . . . . .
H33A H 0.283027 0.607018 0.131805 0.136 Uiso 1 1 calc R U . . .
H33B H 0.306123 0.718179 0.129369 0.136 Uiso 1 1 calc R U . . .
H33C H 0.322266 0.614334 0.155646 0.136 Uiso 1 1 calc R U . . .
C34 C 0.4087(3) 0.2641(8) 0.0882(3) 0.060(2) Uani 1 1 d . . . . .
H34 H 0.426780 0.325599 0.086892 0.072 Uiso 1 1 calc R U . . .
C35 C 0.4147(4) 0.2066(13) 0.1325(4) 0.116(5) Uani 1 1 d . . . . .
H35A H 0.410241 0.257830 0.157456 0.173 Uiso 1 1 calc R U . . .
H35B H 0.439899 0.179736 0.134113 0.173 Uiso 1 1 calc R U . . .
H35C H 0.397700 0.144722 0.134974 0.173 Uiso 1 1 calc R U . . .
C36 C 0.3979(2) 0.1219(6) 0.3634(2) 0.0404(16) Uani 1 1 d . . . . .
C37 C 0.4038(3) 0.1282(8) 0.4102(3) 0.057(2) Uani 1 1 d . U . . .
C38 C 0.4398(3) 0.1185(8) 0.4245(3) 0.066(3) Uani 1 1 d . . . . .
H38 H 0.444978 0.120709 0.455978 0.079 Uiso 1 1 calc R U . . .
C39 C 0.4679(3) 0.1061(9) 0.3951(4) 0.072(3) Uani 1 1 d . . . . .
H39 H 0.492158 0.098641 0.406207 0.086 Uiso 1 1 calc R U . . .
C40 C 0.4616(2) 0.1041(8) 0.3488(3) 0.063(2) Uani 1 1 d . . . . .
H40 H 0.481596 0.097688 0.328492 0.075 Uiso 1 1 calc R U . . .
C41 C 0.4261(2) 0.1114(7) 0.3319(3) 0.0438(18) Uani 1 1 d . . . . .
C42 C 0.2777(2) 0.2482(7) 0.3121(3) 0.050(2) Uani 1 1 d . . . . .
C43 C 0.2744(3) 0.2873(10) 0.2689(3) 0.073(3) Uani 1 1 d . . . . .
C44 C 0.2435(3) 0.3504(13) 0.2602(3) 0.107(5) Uani 1 1 d . . . . .
H44 H 0.240069 0.378609 0.230563 0.128 Uiso 1 1 calc R U . . .
C45 C 0.2178(3) 0.3735(12) 0.2923(4) 0.102(5) Uani 1 1 d . . . . .
H45 H 0.197151 0.417735 0.285217 0.123 Uiso 1 1 calc R U . . .
C46 C 0.2222(3) 0.3318(9) 0.3351(3) 0.069(3) Uani 1 1 d . . . . .
H46 H 0.204243 0.346852 0.357467 0.083 Uiso 1 1 calc R U . . .
C47 C 0.2525(2) 0.2678(8) 0.3465(3) 0.053(2) Uani 1 1 d . . . . .
C48 C 0.3038(3) 0.6355(9) 0.0447(3) 0.078(3) Uani 1 1 d . . . . .
H48A H 0.316927 0.615622 0.017023 0.116 Uiso 1 1 calc R U . . .
H48B H 0.300452 0.715065 0.045773 0.116 Uiso 1 1 calc R U . . .
H48C H 0.279830 0.599496 0.045002 0.116 Uiso 1 1 calc R U . . .
C49 C 0.4172(4) 0.1893(13) 0.0494(4) 0.123(6) Uani 1 1 d . . . . .
H49A H 0.399687 0.128670 0.049085 0.185 Uiso 1 1 calc R U . . .
H49B H 0.442081 0.160274 0.052876 0.185 Uiso 1 1 calc R U . . .
H49C H 0.415502 0.230165 0.021000 0.185 Uiso 1 1 calc R U . . .
C50 C 0.3729(3) 0.1426(10) 0.4437(3) 0.077(2) Uani 1 1 d . U . . .
H50 H 0.350603 0.165460 0.426500 0.093 Uiso 1 1 calc R U . . .
C51 C 0.3644(4) 0.0351(12) 0.4669(5) 0.123(4) Uani 1 1 d . U . . .
H51A H 0.355885 -0.018076 0.444371 0.184 Uiso 1 1 calc R U . . .
H51B H 0.345205 0.046471 0.489564 0.184 Uiso 1 1 calc R U . . .
H51C H 0.386496 0.007233 0.481626 0.184 Uiso 1 1 calc R U . . .
C52 C 0.4187(3) 0.1138(8) 0.2811(3) 0.059(2) Uani 1 1 d . . . . .
H52 H 0.392402 0.093007 0.276882 0.070 Uiso 1 1 calc R U . . .
C53 C 0.4409(4) 0.0338(15) 0.2545(4) 0.147(7) Uani 1 1 d . . . . .
H53A H 0.466588 0.056457 0.254714 0.221 Uiso 1 1 calc R U . . .
H53B H 0.431915 0.031521 0.223306 0.221 Uiso 1 1 calc R U . . .
H53C H 0.438647 -0.039068 0.268118 0.221 Uiso 1 1 calc R U . . .
C54 C 0.3033(3) 0.2667(13) 0.2330(3) 0.094(4) Uani 1 1 d . . . . .
H54 H 0.325326 0.234742 0.248077 0.113 Uiso 1 1 calc R U . . .
C55 C 0.3147(3) 0.3688(12) 0.2091(4) 0.105(5) Uani 1 1 d . . . . .
H55A H 0.294013 0.397327 0.191553 0.157 Uiso 1 1 calc R U . . .
H55B H 0.335097 0.352448 0.188722 0.157 Uiso 1 1 calc R U . . .
H55C H 0.322366 0.423627 0.231332 0.157 Uiso 1 1 calc R U . . .
C56 C 0.2569(2) 0.2265(8) 0.3945(3) 0.059(2) Uani 1 1 d . . . . .
H56 H 0.280059 0.183109 0.395853 0.071 Uiso 1 1 calc R U . . .
C57 C 0.2607(3) 0.3216(10) 0.4270(3) 0.086(4) Uani 1 1 d . . . . .
H57A H 0.283376 0.361450 0.420416 0.129 Uiso 1 1 calc R U . . .
H57B H 0.261550 0.293852 0.458109 0.129 Uiso 1 1 calc R U . . .
H57C H 0.239769 0.370911 0.423607 0.129 Uiso 1 1 calc R U . . .
C58 C 0.3816(4) 0.2331(12) 0.4780(4) 0.125(5) Uani 1 1 d . U . . .
H58A H 0.404157 0.214623 0.494211 0.187 Uiso 1 1 calc R U . . .
H58B H 0.361387 0.239674 0.499573 0.187 Uiso 1 1 calc R U . . .
H58C H 0.384855 0.302725 0.462041 0.187 Uiso 1 1 calc R U . . .
C59 C 0.4226(4) 0.2297(11) 0.2642(3) 0.113(5) Uani 1 1 d . . . . .
H59A H 0.407236 0.278484 0.282313 0.169 Uiso 1 1 calc R U . . .
H59B H 0.414976 0.233321 0.232437 0.169 Uiso 1 1 calc R U . . .
H59C H 0.448260 0.252490 0.266700 0.169 Uiso 1 1 calc R U . . .
C60 C 0.2891(5) 0.1837(12) 0.1984(4) 0.137(7) Uani 1 1 d . . . . .
H60A H 0.280645 0.117766 0.214085 0.205 Uiso 1 1 calc R U . . .
H60B H 0.308899 0.164248 0.177473 0.205 Uiso 1 1 calc R U . . .
H60C H 0.268775 0.215913 0.181384 0.205 Uiso 1 1 calc R U . . .
C61 C 0.2255(3) 0.1503(8) 0.4080(4) 0.075(3) Uani 1 1 d . . . . .
H61A H 0.202274 0.190089 0.406236 0.113 Uiso 1 1 calc R U . . .
H61B H 0.229337 0.124313 0.438972 0.113 Uiso 1 1 calc R U . . .
H61C H 0.224828 0.087516 0.387349 0.113 Uiso 1 1 calc R U . . .
C2 C 0.4565(5) 0.8902(13) 0.0772(6) 0.144(5) Uani 1 1 d . U . . .
H2A H 0.473606 0.942639 0.090723 0.216 Uiso 1 1 calc R U . . .
H2B H 0.437229 0.929910 0.061057 0.216 Uiso 1 1 calc R U . . .
H2C H 0.469732 0.842975 0.055935 0.216 Uiso 1 1 calc R U . . .
C63 C 0.4131(5) 0.8729(17) 0.1422(7) 0.181(6) Uani 1 1 d . U . . .
H63A H 0.407675 0.824454 0.167744 0.271 Uiso 1 1 calc R U . . .
H63B H 0.390670 0.886461 0.124965 0.271 Uiso 1 1 calc R U . . .
H63C H 0.422804 0.942488 0.153532 0.271 Uiso 1 1 calc R U . . .

loop_
_atom_site_aniso_label
_atom_site_aniso_U_11
_atom_site_aniso_U_22
_atom_site_aniso_U_33
_atom_site_aniso_U_23
_atom_site_aniso_U_13
_atom_site_aniso_U_12
Au1 0.03993(15) 0.04752(16) 0.02533(12) -0.00391(12) -0.00369(11) 0.00114(13)
Au2 0.04319(15) 0.04368(16) 0.02865(13) -0.00166(12) -0.00598(11) 0.01164(13)
O1 0.058(4) 0.117(6) 0.025(3) -0.009(3) -0.013(2) 0.044(4)
O2 0.085(4) 0.055(4) 0.039(3) -0.007(3) -0.011(3) -0.014(3)
O3 0.101(5) 0.076(5) 0.033(3) 0.006(3) -0.015(3) 0.029(4)
O4 0.110(5) 0.038(3) 0.062(4) 0.000(3) -0.016(4) 0.014(3)
N1 0.040(3) 0.056(4) 0.032(3) -0.006(3) -0.006(3) -0.008(3)
N2 0.036(3) 0.043(3) 0.021(3) -0.008(2) -0.006(2) 0.003(3)
N3 0.036(3) 0.048(4) 0.042(3) -0.004(3) -0.002(3) 0.011(3)
N4 0.041(3) 0.048(4) 0.035(3) -0.006(3) -0.004(3) 0.011(3)
C1 0.053(5) 0.040(5) 0.051(4) -0.004(4) 0.000(4) 0.003(4)
C3 0.045(4) 0.057(5) 0.023(3) 0.002(3) -0.001(3) -0.007(4)
C4 0.044(4) 0.045(4) 0.033(4) 0.001(3) -0.008(3) 0.010(3)
C5 0.043(4) 0.044(4) 0.025(3) -0.002(3) -0.003(3) 0.020(3)
C6 0.064(5) 0.043(4) 0.025(3) 0.003(3) -0.010(3) 0.009(4)
C7 0.042(4) 0.078(7) 0.049(5) 0.014(5) -0.010(4) -0.019(4)
C8 0.054(6) 0.137(11) 0.046(5) 0.011(7) -0.011(4) -0.026(7)
C9 0.078(8) 0.163(15) 0.070(8) -0.046(9) -0.004(6) -0.048(9)
C10 0.105(10) 0.086(9) 0.093(9) -0.031(7) 0.003(8) -0.032(8)
C11 0.080(6) 0.079(7) 0.072(6) -0.014(5) -0.005(5) -0.019(5)
C12 0.046(4) 0.067(6) 0.028(4) -0.004(4) -0.005(3) -0.016(4)
C13 0.047(5) 0.086(8) 0.101(8) 0.018(7) -0.024(5) -0.013(5)
C14 0.101(11) 0.175(17) 0.205(19) 0.117(15) 0.028(12) 0.035(11)
C15 0.116(8) 0.095(7) 0.110(8) -0.004(5) -0.017(6) 0.002(6)
C16 0.036(4) 0.049(4) 0.023(3) 0.001(3) -0.007(3) 0.003(3)
C17 0.050(5) 0.067(5) 0.026(3) 0.000(4) -0.001(3) -0.004(4)
C18 0.074(8) 0.093(10) 0.211(18) -0.022(11) 0.018(10) -0.015(7)
C19 0.044(4) 0.033(4) 0.049(4) -0.003(3) 0.001(3) 0.003(3)
C20 0.045(4) 0.044(4) 0.024(3) -0.009(3) -0.007(3) 0.019(3)
C21 0.111(9) 0.111(9) 0.032(4) -0.005(5) -0.006(5) 0.054(7)
C22 0.038(4) 0.049(5) 0.023(3) -0.001(3) -0.006(3) -0.002(3)
C23 0.040(4) 0.056(5) 0.040(4) 0.001(4) -0.008(3) -0.005(4)
C24 0.039(5) 0.081(7) 0.060(5) 0.012(5) -0.005(4) -0.011(4)
C25 0.071(6) 0.083(7) 0.037(4) 0.001(5) -0.001(4) -0.036(6)
C26 0.087(7) 0.054(5) 0.033(4) 0.001(4) -0.004(4) -0.014(5)
C27 0.062(5) 0.045(5) 0.021(3) 0.003(3) -0.004(3) -0.005(4)
C28 0.058(5) 0.046(5) 0.033(4) -0.007(4) -0.001(3) 0.011(4)
C29 0.145(11) 0.074(7) 0.063(6) -0.032(6) -0.003(7) -0.045(8)
C30 0.037(4) 0.044(4) 0.028(3) 0.001(3) 0.002(3) 0.008(3)
C31 0.042(4) 0.065(6) 0.055(5) -0.004(4) -0.004(4) 0.001(4)
C32 0.040(5) 0.070(6) 0.078(6) 0.012(5) -0.007(4) 0.007(4)
C33 0.100(9) 0.097(9) 0.075(7) 0.002(7) -0.010(6) 0.038(7)
C34 0.073(6) 0.050(5) 0.057(5) 0.003(4) -0.009(5) 0.017(5)
C35 0.120(11) 0.155(14) 0.071(8) 0.035(9) -0.020(7) 0.045(10)
C36 0.040(4) 0.042(4) 0.039(4) 0.000(3) -0.005(3) 0.013(3)
C37 0.068(5) 0.066(5) 0.038(4) -0.004(4) -0.011(3) 0.024(4)
C38 0.074(6) 0.070(6) 0.054(5) -0.001(5) -0.024(5) 0.023(5)
C39 0.058(6) 0.076(7) 0.081(7) -0.003(6) -0.029(5) 0.015(5)
C40 0.046(5) 0.068(6) 0.075(6) 0.001(5) -0.002(4) 0.005(4)
C41 0.042(4) 0.042(4) 0.048(4) 0.001(4) -0.005(3) 0.005(3)
C42 0.040(4) 0.067(6) 0.043(4) -0.006(4) -0.009(3) 0.020(4)
C43 0.057(5) 0.124(9) 0.038(4) 0.000(5) -0.003(4) 0.033(6)
C44 0.078(8) 0.200(15) 0.042(5) 0.027(7) -0.003(5) 0.063(9)
C45 0.063(7) 0.170(13) 0.074(7) 0.028(8) 0.002(6) 0.066(8)
C46 0.052(5) 0.095(8) 0.061(6) 0.003(5) 0.012(4) 0.033(5)
C47 0.044(4) 0.077(6) 0.039(4) -0.001(4) -0.003(3) 0.017(4)
C48 0.063(6) 0.093(8) 0.077(7) 0.036(6) 0.000(5) 0.014(6)
C49 0.142(12) 0.149(13) 0.079(8) -0.043(9) -0.022(8) 0.077(11)
C50 0.090(6) 0.097(6) 0.044(4) -0.004(4) -0.001(4) 0.038(5)
C51 0.141(10) 0.120(7) 0.107(9) 0.011(7) 0.062(8) 0.021(8)
C52 0.056(5) 0.077(7) 0.043(4) -0.004(5) 0.000(4) -0.002(5)
C53 0.142(13) 0.22(2) 0.078(9) -0.053(11) -0.002(9) 0.083(14)
C54 0.083(8) 0.162(13) 0.038(5) 0.007(7) 0.006(5) 0.057(8)
C55 0.085(8) 0.160(14) 0.069(7) -0.034(9) 0.017(6) -0.021(9)
C56 0.045(5) 0.087(7) 0.045(4) 0.007(5) 0.005(4) 0.016(5)
C57 0.083(8) 0.125(10) 0.051(6) -0.010(6) -0.002(5) -0.025(7)
C58 0.156(11) 0.123(8) 0.096(8) -0.051(7) 0.009(8) 0.054(8)
C59 0.177(14) 0.124(11) 0.036(5) 0.015(6) -0.015(7) -0.045(10)
C60 0.24(2) 0.095(10) 0.073(9) 0.006(8) 0.053(11) 0.021(12)
C61 0.085(7) 0.065(7) 0.076(7) -0.002(5) 0.012(6) -0.004(6)
C2 0.164(12) 0.113(11) 0.156(11) 0.043(8) -0.047(8) -0.034(9)
C63 0.179(13) 0.184(14) 0.180(13) -0.019(11) -0.004(9) 0.084(10)

loop_
_atom_type_symbol
_atom_type_description
_atom_type_scat_dispersion_real
_atom_type_scat_dispersion_imag
_atom_type_scat_source
C C 0.0033 0.0016 'International Tables Vol C Tables 4.2.6.8 and 6.1.1.4'
H H 0.0000 0.0000 'International Tables Vol C Tables 4.2.6.8 and 6.1.1.4'
Au Au -2.0133 8.8022 'International Tables Vol C Tables 4.2.6.8 and 6.1.1.4'
N N 0.0061 0.0033 'International Tables Vol C Tables 4.2.6.8 and 6.1.1.4'
O O 0.0106 0.0060 'International Tables Vol C Tables 4.2.6.8 and 6.1.1.4'

loop_
_geom_angle_atom_site_label_1
_geom_angle_atom_site_label_2
_geom_angle_atom_site_label_3
_geom_angle
_geom_angle_site_symmetry_1
_geom_angle_site_symmetry_3
_geom_angle_publ_flag
C19 Au1 C16 174.3(3) . . ?
C30 Au2 C5 178.9(3) . . ?
C6 O1 C21 113.1(6) . . ?
C28 O2 C29 115.8(8) . . ?
C16 N1 C12 122.1(6) . . ?
C16 N1 C17 111.7(6) . . ?
C17 N1 C12 126.2(6) . . ?
C3 N2 C22 123.7(5) . . ?
C16 N2 C3 111.5(6) . . ?
C16 N2 C22 124.5(6) . . ?
C1 N3 C36 123.4(6) . . ?
C30 N3 C1 112.6(6) . . ?
C30 N3 C36 124.0(7) . . ?
C30 N4 C31 111.3(6) . . ?
C30 N4 C42 124.2(7) . . ?
C31 N4 C42 124.5(7) . . ?
N3 C1 H1 127.1 . . ?
C31 C1 N3 105.9(7) . . ?
C31 C1 H1 127.1 . . ?
N2 C3 H3 126.6 . . ?
C17 C3 N2 106.9(6) . . ?
C17 C3 H3 126.6 . . ?
C19 C4 C20 173.9(9) . . ?
C6 C5 Au2 116.0(5) . . ?
C20 C5 Au2 125.4(5) . . ?
C20 C5 C6 118.5(7) . . ?
O1 C6 C5 111.1(6) . . ?
O3 C6 O1 123.4(7) . . ?
O3 C6 C5 125.1(7) . . ?
C8 C7 C13 122.8(10) . . ?
C12 C7 C8 114.5(10) . . ?
C12 C7 C13 122.7(8) . . ?
C7 C8 H8 118.9 . . ?
C9 C8 C7 122.3(11) . . ?
C9 C8 H8 118.9 . . ?
C8 C9 H9 119.3 . . ?
C8 C9 C10 121.4(11) . . ?
C10 C9 H9 119.3 . . ?
C9 C10 H10 119.9 . . ?
C11 C10 C9 120.1(12) . . ?
C11 C10 H10 119.9 . . ?
C10 C11 C15 120.7(12) . . ?
C12 C11 C10 117.1(11) . . ?
C12 C11 C15 122.1(10) . . ?
C7 C12 N1 117.0(8) . . ?
C11 C12 N1 118.4(8) . . ?
C11 C12 C7 124.6(8) . . ?
C7 C13 H13 107.7 . . ?
C7 C13 C14 111.3(12) . . ?
C7 C13 C18 112.5(9) . . ?
C14 C13 H13 107.7 . . ?
C18 C13 H13 107.7 . . ?
C18 C13 C14 109.7(11) . . ?
C13 C14 H14A 109.5 . . ?
C13 C14 H14B 109.5 . . ?
C13 C14 H14C 109.5 . . ?
H14A C14 H14B 109.5 . . ?
H14A C14 H14C 109.5 . . ?
H14B C14 H14C 109.5 . . ?
C11 C15 H15 103.7 . . ?
C2 C15 C11 113.3(13) . . ?
C2 C15 H15 103.7 . . ?
C63 C15 C11 113.0(13) . . ?
C63 C15 H15 103.7 . . ?
C63 C15 C2 117.5(15) . . ?
N1 C16 Au1 124.5(5) . . ?
N1 C16 N2 103.7(6) . . ?
N2 C16 Au1 131.6(5) . . ?
N1 C17 H17 126.9 . . ?
C3 C17 N1 106.2(7) . . ?
C3 C17 H17 126.9 . . ?
C13 C18 H18A 109.5 . . ?
C13 C18 H18B 109.5 . . ?
C13 C18 H18C 109.5 . . ?
H18A C18 H18B 109.5 . . ?
H18A C18 H18C 109.5 . . ?
H18B C18 H18C 109.5 . . ?
C4 C19 Au1 175.9(7) . . ?
C4 C20 C28 113.3(7) . . ?
C5 C20 C4 122.2(7) . . ?
C5 C20 C28 124.5(6) . . ?
O1 C21 H21A 109.5 . . ?
O1 C21 H21B 109.5 . . ?
O1 C21 H21C 109.5 . . ?
H21A C21 H21B 109.5 . . ?
H21A C21 H21C 109.5 . . ?
H21B C21 H21C 109.5 . . ?
C23 C22 N2 119.1(7) . . ?
C23 C22 C27 123.3(7) . . ?
C27 C22 N2 117.6(7) . . ?
C22 C23 C24 116.9(8) . . ?
C22 C23 C32 123.5(7) . . ?
C24 C23 C32 119.6(8) . . ?
C23 C24 H24 119.5 . . ?
C25 C24 C23 121.0(9) . . ?
C25 C24 H24 119.5 . . ?
C24 C25 H25 120.0 . . ?
C26 C25 C24 120.0(9) . . ?
C26 C25 H25 120.0 . . ?
C25 C26 H26 119.1 . . ?
C25 C26 C27 121.8(9) . . ?
C27 C26 H26 119.1 . . ?
C22 C27 C34 122.0(7) . . ?
C26 C27 C22 117.1(8) . . ?
C26 C27 C34 120.9(8) . . ?
O2 C28 C20 110.8(7) . . ?
O4 C28 O2 121.7(8) . . ?
O4 C28 C20 127.5(7) . . ?
O2 C29 H29A 109.5 . . ?
O2 C29 H29B 109.5 . . ?
O2 C29 H29C 109.5 . . ?
H29A C29 H29B 109.5 . . ?
H29A C29 H29C 109.5 . . ?
H29B C29 H29C 109.5 . . ?
N3 C30 Au2 129.6(5) . . ?
N3 C30 N4 103.5(6) . . ?
N4 C30 Au2 126.9(5) . . ?
N4 C31 H31 126.7 . . ?
C1 C31 N4 106.7(8) . . ?
C1 C31 H31 126.7 . . ?
C23 C32 H32 107.6 . . ?
C23 C32 C33 112.0(9) . . ?
C23 C32 C48 111.3(9) . . ?
C33 C32 H32 107.6 . . ?
C48 C32 H32 107.6 . . ?
C48 C32 C33 110.4(8) . . ?
C32 C33 H33A 109.5 . . ?
C32 C33 H33B 109.5 . . ?
C32 C33 H33C 109.5 . . ?
H33A C33 H33B 109.5 . . ?
H33A C33 H33C 109.5 . . ?
H33B C33 H33C 109.5 . . ?
C27 C34 H34 106.9 . . ?
C35 C34 C27 111.1(9) . . ?
C35 C34 H34 106.9 . . ?
C49 C34 C27 114.0(8) . . ?
C49 C34 H34 106.9 . . ?
C49 C34 C35 110.6(10) . . ?
C34 C35 H35A 109.5 . . ?
C34 C35 H35B 109.5 . . ?
C34 C35 H35C 109.5 . . ?
H35A C35 H35B 109.5 . . ?
H35A C35 H35C 109.5 . . ?
H35B C35 H35C 109.5 . . ?
C37 C36 N3 118.8(7) . . ?
C41 C36 N3 117.9(6) . . ?
C41 C36 C37 123.3(7) . . ?
C36 C37 C50 122.5(8) . . ?
C38 C37 C36 116.3(8) . . ?
C38 C37 C50 121.2(8) . . ?
C37 C38 H38 119.0 . . ?
C39 C38 C37 122.1(9) . . ?
C39 C38 H38 119.0 . . ?
C38 C39 H39 119.7 . . ?
C38 C39 C40 120.7(9) . . ?
C40 C39 H39 119.7 . . ?
C39 C40 H40 119.7 . . ?
C39 C40 C41 120.5(9) . . ?
C41 C40 H40 119.7 . . ?
C36 C41 C52 121.5(7) . . ?
C40 C41 C36 117.0(8) . . ?
C40 C41 C52 121.4(8) . . ?
C43 C42 N4 119.2(7) . . ?
C43 C42 C47 124.3(7) . . ?
C47 C42 N4 116.5(7) . . ?
C42 C43 C44 115.9(8) . . ?
C42 C43 C54 122.3(8) . . ?
C44 C43 C54 121.8(9) . . ?
C43 C44 H44 118.5 . . ?
C45 C44 C43 123.0(9) . . ?
C45 C44 H44 118.5 . . ?
C44 C45 H45 120.6 . . ?
C44 C45 C46 118.9(9) . . ?
C46 C45 H45 120.6 . . ?
C45 C46 H46 119.2 . . ?
C45 C46 C47 121.6(8) . . ?
C47 C46 H46 119.2 . . ?
C42 C47 C46 116.4(8) . . ?
C42 C47 C56 123.8(7) . . ?
C46 C47 C56 119.8(8) . . ?
C32 C48 H48A 109.5 . . ?
C32 C48 H48B 109.5 . . ?
C32 C48 H48C 109.5 . . ?
H48A C48 H48B 109.5 . . ?
H48A C48 H48C 109.5 . . ?
H48B C48 H48C 109.5 . . ?
C34 C49 H49A 109.5 . . ?
C34 C49 H49B 109.5 . . ?
C34 C49 H49C 109.5 . . ?
H49A C49 H49B 109.5 . . ?
H49A C49 H49C 109.5 . . ?
H49B C49 H49C 109.5 . . ?
C37 C50 H50 107.8 . . ?
C37 C50 C58 111.2(11) . . ?
C51 C50 C37 110.4(9) . . ?
C51 C50 H50 107.8 . . ?
C51 C50 C58 111.7(10) . . ?
C58 C50 H50 107.8 . . ?
C50 C51 H51A 109.5 . . ?
C50 C51 H51B 109.5 . . ?
C50 C51 H51C 109.5 . . ?
H51A C51 H51B 109.5 . . ?
H51A C51 H51C 109.5 . . ?
H51B C51 H51C 109.5 . . ?
C41 C52 H52 106.8 . . ?
C53 C52 C41 114.1(9) . . ?
C53 C52 H52 106.8 . . ?
C53 C52 C59 112.7(11) . . ?
C59 C52 C41 109.1(8) . . ?
C59 C52 H52 106.8 . . ?
C52 C53 H53A 109.5 . . ?
C52 C53 H53B 109.5 . . ?
C52 C53 H53C 109.5 . . ?
H53A C53 H53B 109.5 . . ?
H53A C53 H53C 109.5 . . ?
H53B C53 H53C 109.5 . . ?
C43 C54 H54 108.2 . . ?
C43 C54 C60 110.1(12) . . ?
C55 C54 C43 112.7(11) . . ?
C55 C54 H54 108.2 . . ?
C55 C54 C60 109.3(9) . . ?
C60 C54 H54 108.2 . . ?
C54 C55 H55A 109.5 . . ?
C54 C55 H55B 109.5 . . ?
C54 C55 H55C 109.5 . . ?
H55A C55 H55B 109.5 . . ?
H55A C55 H55C 109.5 . . ?
H55B C55 H55C 109.5 . . ?
C47 C56 H56 107.6 . . ?
C47 C56 C61 111.5(8) . . ?
C57 C56 C47 110.5(8) . . ?
C57 C56 H56 107.6 . . ?
C57 C56 C61 111.8(8) . . ?
C61 C56 H56 107.6 . . ?
C56 C57 H57A 109.5 . . ?
C56 C57 H57B 109.5 . . ?
C56 C57 H57C 109.5 . . ?
H57A C57 H57B 109.5 . . ?
H57A C57 H57C 109.5 . . ?
H57B C57 H57C 109.5 . . ?
C50 C58 H58A 109.5 . . ?
C50 C58 H58B 109.5 . . ?
C50 C58 H58C 109.5 . . ?
H58A C58 H58B 109.5 . . ?
H58A C58 H58C 109.5 . . ?
H58B C58 H58C 109.5 . . ?
C52 C59 H59A 109.5 . . ?
C52 C59 H59B 109.5 . . ?
C52 C59 H59C 109.5 . . ?
H59A C59 H59B 109.5 . . ?
H59A C59 H59C 109.5 . . ?
H59B C59 H59C 109.5 . . ?
C54 C60 H60A 109.5 . . ?
C54 C60 H60B 109.5 . . ?
C54 C60 H60C 109.5 . . ?
H60A C60 H60B 109.5 . . ?
H60A C60 H60C 109.5 . . ?
H60B C60 H60C 109.5 . . ?
C56 C61 H61A 109.5 . . ?
C56 C61 H61B 109.5 . . ?
C56 C61 H61C 109.5 . . ?
H61A C61 H61B 109.5 . . ?
H61A C61 H61C 109.5 . . ?
H61B C61 H61C 109.5 . . ?
C15 C2 H2A 109.5 . . ?
C15 C2 H2B 109.5 . . ?
C15 C2 H2C 109.5 . . ?
H2A C2 H2B 109.5 . . ?
H2A C2 H2C 109.5 . . ?
H2B C2 H2C 109.5 . . ?
C15 C63 H63A 109.5 . . ?
C15 C63 H63B 109.5 . . ?
C15 C63 H63C 109.5 . . ?
H63A C63 H63B 109.5 . . ?
H63A C63 H63C 109.5 . . ?
H63B C63 H63C 109.5 . . ?

loop_
_geom_bond_atom_site_label_1
_geom_bond_atom_site_label_2
_geom_bond_distance
_geom_bond_site_symmetry_2
_geom_bond_publ_flag
Au1 C16 2.003(6) . ?
Au1 C19 1.989(8) . ?
Au2 C5 2.016(8) . ?
Au2 C30 2.011(8) . ?
O1 C6 1.336(9) . ?
O1 C21 1.455(9) . ?
O2 C28 1.349(9) . ?
O2 C29 1.446(11) . ?
O3 C6 1.210(9) . ?
O4 C28 1.199(9) . ?
N1 C12 1.447(9) . ?
N1 C16 1.350(9) . ?
N1 C17 1.393(9) . ?
N2 C3 1.385(8) . ?
N2 C16 1.356(8) . ?
N2 C22 1.439(9) . ?
N3 C1 1.371(10) . ?
N3 C30 1.347(9) . ?
N3 C36 1.450(9) . ?
N4 C30 1.360(9) . ?
N4 C31 1.378(11) . ?
N4 C42 1.456(9) . ?
C1 H1 0.9500 . ?
C1 C31 1.355(11) . ?
C3 H3 0.9500 . ?
C3 C17 1.339(10) . ?
C4 C19 1.199(10) . ?
C4 C20 1.443(9) . ?
C5 C6 1.510(9) . ?
C5 C20 1.338(10) . ?
C7 C8 1.408(13) . ?
C7 C12 1.406(12) . ?
C7 C13 1.490(14) . ?
C8 H8 0.9500 . ?
C8 C9 1.332(18) . ?
C9 H9 0.9500 . ?
C9 C10 1.386(19) . ?
C10 H10 0.9500 . ?
C10 C11 1.383(15) . ?
C11 C12 1.376(14) . ?
C11 C15 1.529(17) . ?
C13 H13 1.0000 . ?
C13 C14 1.524(17) . ?
C13 C18 1.509(16) . ?
C14 H14A 0.9800 . ?
C14 H14B 0.9800 . ?
C14 H14C 0.9800 . ?
C15 H15 1.0000 . ?
C15 C2 1.488(19) . ?
C15 C63 1.44(2) . ?
C17 H17 0.9500 . ?
C18 H18A 0.9800 . ?
C18 H18B 0.9800 . ?
C18 H18C 0.9800 . ?
C20 C28 1.491(11) . ?
C21 H21A 0.9800 . ?
C21 H21B 0.9800 . ?
C21 H21C 0.9800 . ?
C22 C23 1.387(10) . ?
C22 C27 1.406(11) . ?
C23 C24 1.395(11) . ?
C23 C32 1.487(12) . ?
C24 H24 0.9500 . ?
C24 C25 1.395(14) . ?
C25 H25 0.9500 . ?
C25 C26 1.366(13) . ?
C26 H26 0.9500 . ?
C26 C27 1.379(12) . ?
C27 C34 1.512(12) . ?
C29 H29A 0.9800 . ?
C29 H29B 0.9800 . ?
C29 H29C 0.9800 . ?
C31 H31 0.9500 . ?
C32 H32 1.0000 . ?
C32 C33 1.534(14) . ?
C32 C48 1.530(12) . ?
C33 H33A 0.9800 . ?
C33 H33B 0.9800 . ?
C33 H33C 0.9800 . ?
C34 H34 1.0000 . ?
C34 C35 1.503(13) . ?
C34 C49 1.499(14) . ?
C35 H35A 0.9800 . ?
C35 H35B 0.9800 . ?
C35 H35C 0.9800 . ?
C36 C37 1.402(10) . ?
C36 C41 1.395(10) . ?
C37 C38 1.388(12) . ?
C37 C50 1.515(13) . ?
C38 H38 0.9500 . ?
C38 C39 1.353(14) . ?
C39 H39 0.9500 . ?
C39 C40 1.389(13) . ?
C40 H40 0.9500 . ?
C40 C41 1.391(11) . ?
C41 C52 1.528(11) . ?
C42 C43 1.370(12) . ?
C42 C47 1.395(11) . ?
C43 C44 1.393(13) . ?
C43 C54 1.517(13) . ?
C44 H44 0.9500 . ?
C44 C45 1.366(14) . ?
C45 H45 0.9500 . ?
C45 C46 1.374(14) . ?
C46 H46 0.9500 . ?
C46 C47 1.395(11) . ?
C47 C56 1.517(11) . ?
C48 H48A 0.9800 . ?
C48 H48B 0.9800 . ?
C48 H48C 0.9800 . ?
C49 H49A 0.9800 . ?
C49 H49B 0.9800 . ?
C49 H49C 0.9800 . ?
C50 H50 1.0000 . ?
C50 C51 1.513(16) . ?
C50 C58 1.532(15) . ?
C51 H51A 0.9800 . ?
C51 H51B 0.9800 . ?
C51 H51C 0.9800 . ?
C52 H52 1.0000 . ?
C52 C53 1.494(15) . ?
C52 C59 1.509(15) . ?
C53 H53A 0.9800 . ?
C53 H53B 0.9800 . ?
C53 H53C 0.9800 . ?
C54 H54 1.0000 . ?
C54 C55 1.493(18) . ?
C54 C60 1.531(18) . ?
C55 H55A 0.9800 . ?
C55 H55B 0.9800 . ?
C55 H55C 0.9800 . ?
C56 H56 1.0000 . ?
C56 C57 1.514(14) . ?
C56 C61 1.529(13) . ?
C57 H57A 0.9800 . ?
C57 H57B 0.9800 . ?
C57 H57C 0.9800 . ?
C58 H58A 0.9800 . ?
C58 H58B 0.9800 . ?
C58 H58C 0.9800 . ?
C59 H59A 0.9800 . ?
C59 H59B 0.9800 . ?
C59 H59C 0.9800 . ?
C60 H60A 0.9800 . ?
C60 H60B 0.9800 . ?
C60 H60C 0.9800 . ?
C61 H61A 0.9800 . ?
C61 H61B 0.9800 . ?
C61 H61C 0.9800 . ?
C2 H2A 0.9800 . ?
C2 H2B 0.9800 . ?
C2 H2C 0.9800 . ?
C63 H63A 0.9800 . ?
C63 H63B 0.9800 . ?
C63 H63C 0.9800 . ?

loop_
_geom_torsion_atom_site_label_1
_geom_torsion_atom_site_label_2
_geom_torsion_atom_site_label_3
_geom_torsion_atom_site_label_4
_geom_torsion
_geom_torsion_site_symmetry_1
_geom_torsion_site_symmetry_2
_geom_torsion_site_symmetry_3
_geom_torsion_site_symmetry_4
_geom_torsion_publ_flag
Au2 C5 C6 O1 -114.0(7) . . . . ?
Au2 C5 C6 O3 58.8(11) . . . . ?
Au2 C5 C20 C4 2.1(10) . . . . ?
Au2 C5 C20 C28 -178.5(5) . . . . ?
N2 C3 C17 N1 0.4(9) . . . . ?
N2 C22 C23 C24 177.1(7) . . . . ?
N2 C22 C23 C32 -2.1(11) . . . . ?
N2 C22 C27 C26 -177.3(6) . . . . ?
N2 C22 C27 C34 4.3(10) . . . . ?
N3 C1 C31 N4 -0.6(9) . . . . ?
N3 C36 C37 C38 175.6(8) . . . . ?
N3 C36 C37 C50 -3.4(13) . . . . ?
N3 C36 C41 C40 -176.6(8) . . . . ?
N3 C36 C41 C52 6.5(12) . . . . ?
N4 C42 C43 C44 177.8(10) . . . . ?
N4 C42 C43 C54 -4.2(17) . . . . ?
N4 C42 C47 C46 -178.0(8) . . . . ?
N4 C42 C47 C56 3.8(14) . . . . ?
C1 N3 C30 Au2 -179.6(5) . . . . ?
C1 N3 C30 N4 -0.1(8) . . . . ?
C1 N3 C36 C37 -101.5(9) . . . . ?
C1 N3 C36 C41 76.9(10) . . . . ?
C3 N2 C16 Au1 176.4(6) . . . . ?
C3 N2 C16 N1 0.1(8) . . . . ?
C3 N2 C22 C23 -98.7(8) . . . . ?
C3 N2 C22 C27 79.8(9) . . . . ?
C4 C20 C28 O2 -139.9(7) . . . . ?
C4 C20 C28 O4 38.0(12) . . . . ?
C5 C20 C28 O2 40.7(10) . . . . ?
C5 C20 C28 O4 -141.4(9) . . . . ?
C6 C5 C20 C4 178.7(7) . . . . ?
C6 C5 C20 C28 -1.9(11) . . . . ?
C7 C8 C9 C10 -2.6(19) . . . . ?
C8 C7 C12 N1 -174.8(7) . . . . ?
C8 C7 C12 C11 2.8(13) . . . . ?
C8 C7 C13 C14 65.2(13) . . . . ?
C8 C7 C13 C18 -58.4(15) . . . . ?
C8 C9 C10 C11 4(2) . . . . ?
C9 C10 C11 C12 -1.3(18) . . . . ?
C9 C10 C11 C15 -178.7(12) . . . . ?
C10 C11 C12 N1 175.6(9) . . . . ?
C10 C11 C12 C7 -2.0(16) . . . . ?
C10 C11 C15 C2 72.0(17) . . . . ?
C10 C11 C15 C63 -64.8(19) . . . . ?
C12 N1 C16 Au1 3.8(11) . . . . ?
C12 N1 C16 N2 -179.6(7) . . . . ?
C12 N1 C17 C3 179.4(8) . . . . ?
C12 C7 C8 C9 -0.5(15) . . . . ?
C12 C7 C13 C14 -113.6(11) . . . . ?
C12 C7 C13 C18 122.8(11) . . . . ?
C12 C11 C15 C2 -105.4(15) . . . . ?
C12 C11 C15 C63 117.9(16) . . . . ?
C13 C7 C8 C9 -179.3(11) . . . . ?
C13 C7 C12 N1 4.0(12) . . . . ?
C13 C7 C12 C11 -178.3(10) . . . . ?
C15 C11 C12 N1 -6.9(15) . . . . ?
C15 C11 C12 C7 175.5(10) . . . . ?
C16 N1 C12 C7 83.8(10) . . . . ?
C16 N1 C12 C11 -94.0(10) . . . . ?
C16 N1 C17 C3 -0.3(10) . . . . ?
C16 N2 C3 C17 -0.3(9) . . . . ?
C16 N2 C22 C23 88.0(9) . . . . ?
C16 N2 C22 C27 -93.5(8) . . . . ?
C17 N1 C12 C7 -95.8(10) . . . . ?
C17 N1 C12 C11 86.4(11) . . . . ?
C17 N1 C16 Au1 -176.5(6) . . . . ?
C17 N1 C16 N2 0.1(9) . . . . ?
C20 C5 C6 O1 69.1(10) . . . . ?
C20 C5 C6 O3 -118.2(10) . . . . ?
C21 O1 C6 O3 6.3(14) . . . . ?
C21 O1 C6 C5 179.2(8) . . . . ?
C22 N2 C3 C17 -174.4(7) . . . . ?
C22 N2 C16 Au1 -9.6(11) . . . . ?
C22 N2 C16 N1 174.2(6) . . . . ?
C22 C23 C24 C25 1.0(12) . . . . ?
C22 C23 C32 C33 -114.4(9) . . . . ?
C22 C23 C32 C48 121.5(8) . . . . ?
C22 C27 C34 C35 112.0(10) . . . . ?
C22 C27 C34 C49 -122.2(11) . . . . ?
C23 C22 C27 C26 1.1(11) . . . . ?
C23 C22 C27 C34 -177.3(7) . . . . ?
C23 C24 C25 C26 -0.6(14) . . . . ?
C24 C23 C32 C33 66.4(11) . . . . ?
C24 C23 C32 C48 -57.7(11) . . . . ?
C24 C25 C26 C27 0.4(13) . . . . ?
C25 C26 C27 C22 -0.6(11) . . . . ?
C25 C26 C27 C34 177.8(8) . . . . ?
C26 C27 C34 C35 -66.4(12) . . . . ?
C26 C27 C34 C49 59.5(12) . . . . ?
C27 C22 C23 C24 -1.3(11) . . . . ?
C27 C22 C23 C32 179.5(8) . . . . ?
C29 O2 C28 O4 2.3(13) . . . . ?
C29 O2 C28 C20 -179.7(8) . . . . ?
C30 N3 C1 C31 0.5(9) . . . . ?
C30 N3 C36 C37 81.0(10) . . . . ?
C30 N3 C36 C41 -100.6(9) . . . . ?
C30 N4 C31 C1 0.6(9) . . . . ?
C30 N4 C42 C43 93.7(11) . . . . ?
C30 N4 C42 C47 -88.4(10) . . . . ?
C31 N4 C30 Au2 179.2(5) . . . . ?
C31 N4 C30 N3 -0.3(8) . . . . ?
C31 N4 C42 C43 -86.9(12) . . . . ?
C31 N4 C42 C47 91.0(10) . . . . ?
C32 C23 C24 C25 -179.7(8) . . . . ?
C36 N3 C1 C31 -177.3(7) . . . . ?
C36 N3 C30 Au2 -1.8(10) . . . . ?
C36 N3 C30 N4 177.6(6) . . . . ?
C36 C37 C38 C39 1.3(15) . . . . ?
C36 C37 C50 C51 103.2(12) . . . . ?
C36 C37 C50 C58 -132.3(10) . . . . ?
C36 C41 C52 C53 -140.4(11) . . . . ?
C36 C41 C52 C59 92.5(11) . . . . ?
C37 C36 C41 C40 1.7(13) . . . . ?
C37 C36 C41 C52 -175.2(8) . . . . ?
C37 C38 C39 C40 1.0(17) . . . . ?
C38 C37 C50 C51 -75.8(14) . . . . ?
C38 C37 C50 C58 48.8(14) . . . . ?
C38 C39 C40 C41 -2.0(16) . . . . ?
C39 C40 C41 C36 0.7(14) . . . . ?
C39 C40 C41 C52 177.6(9) . . . . ?
C40 C41 C52 C53 42.8(14) . . . . ?
C40 C41 C52 C59 -84.3(12) . . . . ?
C41 C36 C37 C38 -2.7(14) . . . . ?
C41 C36 C37 C50 178.3(9) . . . . ?
C42 N4 C30 Au2 -1.3(10) . . . . ?
C42 N4 C30 N3 179.2(6) . . . . ?
C42 N4 C31 C1 -178.9(7) . . . . ?
C42 C43 C44 C45 0(2) . . . . ?
C42 C43 C54 C55 -130.1(12) . . . . ?
C42 C43 C54 C60 107.6(13) . . . . ?
C42 C47 C56 C57 115.7(10) . . . . ?
C42 C47 C56 C61 -119.3(10) . . . . ?
C43 C42 C47 C46 -0.2(16) . . . . ?
C43 C42 C47 C56 -178.4(10) . . . . ?
C43 C44 C45 C46 -1(2) . . . . ?
C44 C43 C54 C55 47.8(18) . . . . ?
C44 C43 C54 C60 -74.5(17) . . . . ?
C44 C45 C46 C47 1(2) . . . . ?
C45 C46 C47 C42 -0.3(17) . . . . ?
C45 C46 C47 C56 178.0(12) . . . . ?
C46 C47 C56 C57 -62.4(12) . . . . ?
C46 C47 C56 C61 62.6(12) . . . . ?
C47 C42 C43 C44 0.1(18) . . . . ?
C47 C42 C43 C54 178.1(11) . . . . ?
C50 C37 C38 C39 -179.7(10) . . . . ?
C54 C43 C44 C45 -177.6(15) . . . . ?

loop_
_smtbx_masks_void_nr
_smtbx_masks_void_average_x
_smtbx_masks_void_average_y
_smtbx_masks_void_average_z
_smtbx_masks_void_volume
_smtbx_masks_void_count_electrons
_smtbx_masks_void_content
1 0.000 -0.441 0.000 183.0 0.0 ?
2 0.000 -0.821 0.500 183.0 0.0 ?
3 0.250 0.000 0.135 483.8 20.7 '0.5 C6H6'
4 0.250 1.000 0.635 483.8 26.0 '0.5 C6H6'
5 0.250 0.500 -0.007 7.1 0.0 ?
6 0.250 0.500 0.177 8.0 0.0 ?
7 0.250 0.500 0.493 7.1 0.0 ?
8 0.250 0.500 0.677 8.0 0.0 ?
9 0.500 -0.626 0.000 183.0 0.0 ?
10 0.500 0.121 0.500 183.0 0.0 ?
11 0.750 0.000 0.865 483.8 22.8 '0.5 C6H6'
12 0.750 0.000 0.365 483.8 17.5 '0.5 C6H6'
13 0.750 0.500 0.007 7.1 0.0 ?
14 0.750 0.500 0.323 8.0 0.0 ?
15 0.750 0.500 0.507 7.1 0.0 ?
16 0.750 0.500 0.823 8.0 0.0 ?
